data_4110223
loop_
_publ_author_name
'Matthew J. Horner'
'K. Travis Holman'
'Michael D. Ward'

_publ_section_title
;
 Architectural Diversity and Elastic Networks in Hydrogen-Bonded Host
 Frameworks: From Molecular Jaws to Cylinders
;
_journal_name_full 'Journal of the American Chemical Society'
_journal_page_first 14640
_journal_page_last 14660
_journal_paper_doi 10.1021/ja0741574
_journal_volume 129
_journal_year 2007
_chemical_formula_sum 'C17 H25 N3 O3 S'
_chemical_formula_weight 351.46
_chemical_name_common 'guanidinium sulfonate clathrate'
_chemical_name_systematic
; 
 ? 
;
_space_group_IT_number 9
_symmetry_cell_setting monoclinic
_symmetry_space_group_name_Hall 'C -2yc'
_symmetry_space_group_name_H-M 'C 1 c 1'
_atom_sites_solution_hydrogens geom
_atom_sites_solution_primary direct
_atom_sites_solution_secondary difmap
_audit_creation_method SHELXL-97
_cell_angle_alpha 90.00
_cell_angle_beta 92.765(3)
_cell_angle_gamma 90.00
_cell_formula_units_Z 4
_cell_length_a 7.5080(14)
_cell_length_b 20.473(4)
_cell_length_c 12.377(2)
_cell_measurement_reflns_used 825
_cell_measurement_temperature 173(2)
_cell_measurement_theta_max 26.891
_cell_measurement_theta_min 2.584
_cell_volume 1900.3(6)
_computing_cell_refinement 'SAINT, Bruker'
_computing_data_collection 'SMART, Bruker (or Siemens)'
_computing_data_reduction 'SAINT, Bruker'
_computing_molecular_graphics 'XSEED, L. Barbour; http://www.xseed.com'
_computing_publication_material CIFTAB
_computing_structure_refinement 'SHELXL-97 (Sheldrick, 1997)'
_computing_structure_solution 'SHELXS-97 (Sheldrick, 1990)'
_diffrn_ambient_temperature 173(2)
_diffrn_measured_fraction_theta_full 0.998
_diffrn_measured_fraction_theta_max 0.998
_diffrn_measurement_device_type 'SMART platform CCD, Bruker (or Siemens)'
_diffrn_measurement_method 'omega scans'
_diffrn_radiation_monochromator graphite
_diffrn_radiation_source 'fine-focus sealed tube'
_diffrn_radiation_type MoK\a
_diffrn_radiation_wavelength 0.71073
_diffrn_reflns_av_R_equivalents 0.0207
_diffrn_reflns_av_sigmaI/netI 0.0304
_diffrn_reflns_limit_h_max 9
_diffrn_reflns_limit_h_min -9
_diffrn_reflns_limit_k_max 26
_diffrn_reflns_limit_k_min -20
_diffrn_reflns_limit_l_max 15
_diffrn_reflns_limit_l_min -12
_diffrn_reflns_number 5910
_diffrn_reflns_theta_full 26.99
_diffrn_reflns_theta_max 26.99
_diffrn_reflns_theta_min 1.99
_exptl_absorpt_coefficient_mu 0.189
_exptl_absorpt_correction_T_max 0.968
_exptl_absorpt_correction_T_min 0.940
_exptl_absorpt_correction_type multi-scan
_exptl_absorpt_process_details 'SADABS, G. Sheldrick (1999)'
_exptl_crystal_colour colorless
_exptl_crystal_density_diffrn 1.228
_exptl_crystal_description plate
_exptl_crystal_F_000 752
_exptl_crystal_size_max 0.32
_exptl_crystal_size_mid 0.23
_exptl_crystal_size_min 0.17
_refine_diff_density_max 0.381
_refine_diff_density_min -0.208
_refine_diff_density_rms 0.040
_refine_ls_abs_structure_details 'Flack H D (1983), Acta Cryst. A39, 876-881'
_refine_ls_abs_structure_Flack 0.15(6)
_refine_ls_extinction_method none
_refine_ls_goodness_of_fit_ref 0.999
_refine_ls_hydrogen_treatment mixed
_refine_ls_matrix_type full
_refine_ls_number_parameters 220
_refine_ls_number_reflns 3691
_refine_ls_number_restraints 2
_refine_ls_restrained_S_all 0.998
_refine_ls_R_factor_all 0.0446
_refine_ls_R_factor_gt 0.0362
_refine_ls_shift/su_max 0.000
_refine_ls_shift/su_mean 0.000
_refine_ls_structure_factor_coef Fsqd
_refine_ls_weighting_details 'calc w=1/[\s^2^(Fo^2^)+(0.0566P)^2^+0.0000P] where P=(Fo^2^+2Fc^2^)/3'
_refine_ls_weighting_scheme calc
_refine_ls_wR_factor_gt 0.0839
_refine_ls_wR_factor_ref 0.0867
_reflns_number_gt 3203
_reflns_number_total 3691
_reflns_threshold_expression >2sigma(I)
_cod_data_source_file ja0741574si20070910_040750_22.cif
_cod_data_source_block G4EBS_o-xylene
_cod_database_code 4110223

loop_
_symmetry_equiv_pos_as_xyz
'x, y, z'
'x, -y, z+1/2'
'x+1/2, y+1/2, z'
'x+1/2, -y+1/2, z+1/2'

loop_
_atom_site_label
_atom_site_type_symbol
_atom_site_fract_x
_atom_site_fract_y
_atom_site_fract_z
_atom_site_U_iso_or_equiv
_atom_site_adp_type
_atom_site_occupancy
_atom_site_symmetry_multiplicity
_atom_site_calc_flag
_atom_site_refinement_flags
S1 S 0.29725(5) 0.19508(3) 0.75539(4) 0.03377(13) Uani 1 1 d .
O1 O 0.29768(19) 0.21105(8) 0.87082(12) 0.0403(4) Uani 1 1 d .
N1 N 0.8002(2) 0.22398(9) 0.81573(15) 0.0363(4) Uani 1 1 d .
H1A H 0.6971 0.2184 0.7801 0.044 Uiso 1 1 calc R
H1B H 0.9001 0.2207 0.7817 0.044 Uiso 1 1 calc R
C1 C 0.3214(3) 0.10902(10) 0.74609(17) 0.0343(4) Uani 1 1 d .
O2 O 0.45171(18) 0.22392(7) 0.70337(11) 0.0391(3) Uani 1 1 d .
N2 N 0.9627(2) 0.24522(9) 0.97504(15) 0.0386(4) Uani 1 1 d .
H2A H 1.0623 0.2416 0.9409 0.046 Uiso 1 1 calc R
H2B H 0.9666 0.2540 1.0447 0.046 Uiso 1 1 calc R
C2 C 0.2527(3) 0.07484(11) 0.65630(18) 0.0405(5) Uani 1 1 d .
H2 H 0.1877 0.0974 0.6001 0.049 Uiso 1 1 calc R
O3 O 0.12855(18) 0.21197(8) 0.69651(11) 0.0385(4) Uani 1 1 d .
N3 N 0.6544(2) 0.24229(9) 0.97301(14) 0.0372(4) Uani 1 1 d .
H3A H 0.5510 0.2367 0.9377 0.045 Uiso 1 1 calc R
H3B H 0.6583 0.2511 1.0427 0.045 Uiso 1 1 calc R
C3 C 0.2786(3) 0.00801(12) 0.64841(19) 0.0465(6) Uani 1 1 d .
H3 H 0.2324 -0.0146 0.5861 0.056 Uiso 1 1 calc R
C4 C 0.3719(3) -0.02707(13) 0.7308(2) 0.0490(6) Uani 1 1 d .
C5 C 0.4410(3) 0.00792(13) 0.8195(2) 0.0503(6) Uani 1 1 d .
H5 H 0.5064 -0.0147 0.8755 0.060 Uiso 1 1 calc R
C6 C 0.4173(3) 0.07501(13) 0.82887(18) 0.0449(6) Uani 1 1 d .
H6 H 0.4653 0.0977 0.8906 0.054 Uiso 1 1 calc R
C7 C 0.4024(4) -0.10098(15) 0.7268(3) 0.0686(8) Uani 1 1 d .
H7A H 0.5326 -0.1088 0.7285 0.082 Uiso 1 1 calc R
H7B H 0.3573 -0.1202 0.7937 0.082 Uiso 1 1 calc R
C8 C 0.3198(6) -0.13742(15) 0.6327(2) 0.0838(11) Uani 1 1 d .
H8A H 0.1899 -0.1324 0.6317 0.126 Uiso 1 1 calc R
H8B H 0.3506 -0.1838 0.6391 0.126 Uiso 1 1 calc R
H8C H 0.3647 -0.1200 0.5655 0.126 Uiso 1 1 calc R
C9 C 0.8051(3) 0.23732(9) 0.92101(16) 0.0298(4) Uani 1 1 d .
C10 C 0.8092(3) -0.04937(12) 1.0251(2) 0.0470(6) Uani 1 1 d .
C11 C 0.8910(3) -0.05001(12) 0.9242(2) 0.0463(6) Uani 1 1 d .
C12 C 0.9484(3) 0.00897(14) 0.8831(2) 0.0531(6) Uani 1 1 d .
H12 H 1.0053 0.0089 0.8162 0.064 Uiso 1 1 calc R
C13 C 0.9267(4) 0.06739(13) 0.9349(2) 0.0566(7) Uani 1 1 d .
H13 H 0.9689 0.1067 0.9045 0.068 Uiso 1 1 calc R
C14 C 0.8424(4) 0.06844(14) 1.0322(3) 0.0594(7) Uani 1 1 d .
H14 H 0.8235 0.1086 1.0685 0.071 Uiso 1 1 calc R
C15 C 0.7869(3) 0.01077(16) 1.0751(2) 0.0546(7) Uani 1 1 d .
H15 H 0.7306 0.0118 1.1422 0.066 Uiso 1 1 calc R
C16 C 0.7447(4) -0.11182(17) 1.0746(3) 0.0783(10) Uani 1 1 d .
H16A H 0.6994 -0.1025 1.1459 0.117 Uiso 1 1 calc R
H16B H 0.8438 -0.1429 1.0823 0.117 Uiso 1 1 calc R
H16C H 0.6491 -0.1306 1.0277 0.117 Uiso 1 1 calc R
C17 C 0.9199(5) -0.11248(15) 0.8641(3) 0.0782(9) Uani 1 1 d .
H17A H 0.9548 -0.1025 0.7906 0.117 Uiso 1 1 calc R
H17B H 0.8093 -0.1380 0.8605 0.117 Uiso 1 1 calc R
H17C H 1.0145 -0.1378 0.9018 0.117 Uiso 1 1 calc R

loop_
_atom_site_aniso_label
_atom_site_aniso_U_11
_atom_site_aniso_U_22
_atom_site_aniso_U_33
_atom_site_aniso_U_23
_atom_site_aniso_U_13
_atom_site_aniso_U_12
S1 0.0242(2) 0.0530(3) 0.0243(2) 0.0019(2) 0.00222(16) -0.0012(2)
O1 0.0321(8) 0.0627(10) 0.0262(7) -0.0036(7) 0.0012(6) -0.0013(7)
N1 0.0270(8) 0.0556(11) 0.0263(9) -0.0006(8) 0.0024(6) -0.0001(8)
C1 0.0220(10) 0.0544(12) 0.0268(10) 0.0022(9) 0.0042(8) -0.0013(9)
O2 0.0280(7) 0.0581(9) 0.0316(8) 0.0050(7) 0.0034(6) -0.0042(6)
N2 0.0279(9) 0.0588(12) 0.0293(9) -0.0072(8) 0.0024(7) -0.0016(7)
C2 0.0335(11) 0.0547(14) 0.0327(11) 0.0083(10) -0.0050(9) -0.0028(10)
O3 0.0270(7) 0.0592(9) 0.0292(8) 0.0049(6) 0.0005(6) 0.0019(6)
N3 0.0260(8) 0.0576(11) 0.0281(9) -0.0044(8) 0.0016(7) 0.0015(7)
C3 0.0431(13) 0.0536(14) 0.0422(14) 0.0008(11) -0.0052(10) -0.0046(11)
C4 0.0349(12) 0.0562(16) 0.0557(15) 0.0099(12) 0.0005(10) 0.0025(10)
C5 0.0407(13) 0.0657(17) 0.0437(14) 0.0138(11) -0.0051(11) 0.0094(11)
C6 0.0322(11) 0.0702(17) 0.0320(12) 0.0023(10) -0.0024(9) 0.0052(11)
C7 0.0621(18) 0.0608(19) 0.082(2) 0.0128(15) -0.0077(15) 0.0051(13)
C8 0.142(3) 0.0604(19) 0.0493(18) 0.0032(15) 0.014(2) 0.028(2)
C9 0.0291(10) 0.0287(10) 0.0314(10) -0.0012(8) 0.0001(8) -0.0010(8)
C10 0.0297(11) 0.0585(16) 0.0524(15) 0.0149(12) -0.0021(10) 0.0001(10)
C11 0.0358(12) 0.0531(14) 0.0496(14) 0.0095(11) -0.0026(10) 0.0038(10)
C12 0.0457(14) 0.0673(18) 0.0467(15) 0.0145(12) 0.0051(11) 0.0061(11)
C13 0.0524(15) 0.0455(14) 0.0723(19) 0.0180(13) 0.0070(13) 0.0037(11)
C14 0.0535(16) 0.0542(16) 0.0703(19) -0.0066(13) -0.0006(14) 0.0087(12)
C15 0.0374(13) 0.081(2) 0.0461(15) 0.0115(13) 0.0040(11) 0.0043(12)
C16 0.0530(18) 0.086(2) 0.095(3) 0.0385(18) 0.0001(16) -0.0128(15)
C17 0.088(2) 0.0603(19) 0.085(2) -0.0139(16) -0.0152(18) 0.0141(17)

loop_
_atom_type_symbol
_atom_type_description
_atom_type_scat_dispersion_real
_atom_type_scat_dispersion_imag
_atom_type_scat_source
C C 0.0033 0.0016 'International Tables Vol C Tables 4.2.6.8 and 6.1.1.4'
H H 0.0000 0.0000 'International Tables Vol C Tables 4.2.6.8 and 6.1.1.4'
N N 0.0061 0.0033 'International Tables Vol C Tables 4.2.6.8 and 6.1.1.4'
O O 0.0106 0.0060 'International Tables Vol C Tables 4.2.6.8 and 6.1.1.4'
S S 0.1246 0.1234 'International Tables Vol C Tables 4.2.6.8 and 6.1.1.4'

loop_
_geom_angle_atom_site_label_1
_geom_angle_atom_site_label_2
_geom_angle_atom_site_label_3
_geom_angle
O1 S1 O3 113.06(9)
O1 S1 O2 111.79(9)
O3 S1 O2 111.43(9)
O1 S1 C1 106.80(9)
O3 S1 C1 106.81(9)
O2 S1 C1 106.48(9)
C2 C1 C6 119.3(2)
C2 C1 S1 121.05(16)
C6 C1 S1 119.59(17)
C3 C2 C1 120.32(19)
C2 C3 C4 121.3(2)
C5 C4 C3 117.6(2)
C5 C4 C7 118.9(2)
C3 C4 C7 123.4(2)
C4 C5 C6 122.0(2)
C5 C6 C1 119.4(2)
C8 C7 C4 117.5(2)
N1 C9 N3 120.32(17)
N1 C9 N2 119.71(18)
N3 C9 N2 119.97(18)
C15 C10 C11 117.8(2)
C15 C10 C16 121.5(3)
C11 C10 C16 120.7(3)
C12 C11 C10 118.0(2)
C12 C11 C17 120.4(3)
C10 C11 C17 121.6(3)
C13 C12 C11 122.9(3)
C12 C13 C14 119.3(3)
C15 C14 C13 118.9(3)
C14 C15 C10 123.1(2)

loop_
_geom_bond_atom_site_label_1
_geom_bond_atom_site_label_2
_geom_bond_distance
S1 O1 1.4655(16)
S1 O3 1.4716(14)
S1 O2 1.4765(15)
S1 C1 1.776(2)
N1 C9 1.330(3)
C1 C2 1.391(3)
C1 C6 1.408(3)
N2 C9 1.341(3)
C2 C3 1.386(3)
N3 C9 1.332(3)
C3 C4 1.406(3)
C4 C5 1.390(4)
C4 C7 1.532(4)
C5 C6 1.391(4)
C7 C8 1.493(5)
C10 C15 1.392(4)
C10 C11 1.418(4)
C10 C16 1.507(4)
C11 C12 1.387(4)
C11 C17 1.501(4)
C12 C13 1.370(4)
C13 C14 1.388(4)
C14 C15 1.368(4)

loop_
_cod_related_entry_id
_cod_related_entry_database
_cod_related_entry_code
1 ChemSpider 30660386
